data_1539756
loop_
_publ_author_name
'Binczyska, H.'
'Dimitrijevic, Z.'
'Gajic, B.'
'Szytula, A.'

_publ_section_title
;
 Atomic and magnetic structure of Mn5-x Fex Si3
;
_journal_name_full 'Physica Status Solidi, Sectio A: Applied Research'
_journal_page_first K13
_journal_page_last K17
_journal_volume 19
_journal_year 1973
_chemical_formula_sum 'Fe2 Mn3 Si3'
_space_group_IT_number 193
_symmetry_space_group_name_Hall '-P 6c 2'
_symmetry_space_group_name_H-M 'P 63/m c m'
_cell_angle_alpha 90
_cell_angle_beta 90
_cell_angle_gamma 120
_cell_formula_units_Z 2
_cell_length_a 6.8572
_cell_length_b 6.8572
_cell_length_c 4.7571
_cell_volume 193.716
_citation_journal_id_ASTM PSSABA
_cod_data_source_file Binczyska_PSSABA_1973_1225.cif
_cod_data_source_block Fe2Mn3Si3
_cod_original_cell_volume 193.7165
_cod_database_code 1539756

loop_
_symmetry_equiv_pos_as_xyz
x,y,z
x-y,x,z+1/2
-y,x-y,z
-x,-y,z+1/2
-x+y,-x,z
y,-x+y,z+1/2
-y,-x,-z
x-y,-y,-z+1/2
x,x-y,-z
y,x,-z+1/2
-x+y,y,-z
-x,-x+y,-z+1/2
-x,-y,-z
-x+y,-x,-z-1/2
y,-x+y,-z
x,y,-z-1/2
x-y,x,-z
-y,x-y,-z-1/2
y,x,z
-x+y,y,z-1/2
-x,-x+y,z
-y,-x,z-1/2
x-y,-y,z
x,x-y,z-1/2

loop_
_atom_site_label
_atom_site_type_symbol
_atom_site_fract_x
_atom_site_fract_y
_atom_site_fract_z
_atom_site_occupancy
_atom_site_U_iso_or_equiv
Fe1 Fe 0.3333 0.6667 0 0.738 0.0
Si1 Si 0.5983 0 0.25 1 0.0
Mn2 Mn 0.2231 0 0.25 0.825 0.0
Fe2 Fe 0.2231 0 0.25 0.175 0.0
Mn1 Mn 0.3333 0.6667 0 0.262 0.0
